data_1526606
loop_
_publ_author_name
'Shelimova, L.E.'
'Kosyakov, V.I.'
'Kretova, M.A.'
'Karpinskii, O.G.'
'Shestakov, V.A.'
'Kuznetsov, F.A.'
'Zemskov, V.S.'

_publ_section_title
;
 Homologous series of layered tetradymite-like compounds in the Sb-Te and
 (Ge Te) - (Sb2 Te3) systems
;
_journal_name_full 'Neorganicheskie Materialy'
_journal_page_first 928
_journal_page_last 936
_journal_volume 36
_journal_year 2000
_chemical_formula_sum 'Ge1.1 Sb5.1 Te10.02'
_space_group_IT_number 166
_symmetry_space_group_name_Hall '-R 3 2"'
_symmetry_space_group_name_H-M 'R -3 m :H'
_cell_angle_alpha 90
_cell_angle_beta 90
_cell_angle_gamma 120
_cell_formula_units_Z 3
_cell_length_a 4.254
_cell_length_b 4.254
_cell_length_c 102.02
_cell_volume 1598.862
_citation_journal_id_ASTM NMATEI
_cod_data_source_file Shelimova_NMATEI_2000_372.cif
_cod_data_source_block Ge1.1Sb5.1Te10.02
_cod_database_code 1526606

loop_
_symmetry_equiv_pos_as_xyz
x,y,z
-y,x-y,z
-x+y,-x,z
y,x,-z
-x,-x+y,-z
x-y,-y,-z
-x,-y,-z
y,-x+y,-z
x-y,x,-z
-y,-x,z
x,x-y,z
-x+y,y,z
x+2/3,y+1/3,z+1/3
-y+2/3,x-y+1/3,z+1/3
-x+y+2/3,-x+1/3,z+1/3
y+2/3,x+1/3,-z+1/3
-x+2/3,-x+y+1/3,-z+1/3
x-y+2/3,-y+1/3,-z+1/3
-x+2/3,-y+1/3,-z+1/3
y+2/3,-x+y+1/3,-z+1/3
x-y+2/3,x+1/3,-z+1/3
-y+2/3,-x+1/3,z+1/3
x+2/3,x-y+1/3,z+1/3
-x+y+2/3,y+1/3,z+1/3
x+1/3,y+2/3,z+2/3
-y+1/3,x-y+2/3,z+2/3
-x+y+1/3,-x+2/3,z+2/3
y+1/3,x+2/3,-z+2/3
-x+1/3,-x+y+2/3,-z+2/3
x-y+1/3,-y+2/3,-z+2/3
-x+1/3,-y+2/3,-z+2/3
y+1/3,-x+y+2/3,-z+2/3
x-y+1/3,x+2/3,-z+2/3
-y+1/3,-x+2/3,z+2/3
x+1/3,x-y+2/3,z+2/3
-x+y+1/3,y+2/3,z+2/3

loop_
_atom_site_label
_atom_site_type_symbol
_atom_site_fract_x
_atom_site_fract_y
_atom_site_fract_z
_atom_site_occupancy
_atom_site_U_iso_or_equiv
Sb3 Sb+3 0 0 0.4696 0.81 0.0
Sb1 Sb+3 0 0 0.2958 0.82 0.0
Te4 Te-2 0 0 0.1165 1.07 0.0
Te5 Te-2 0 0 0.1797 0.93 0.0
Te3 Te-2 0 0 0.4145 1.08 0.0
Te2 Te-2 0 0 0.053 0.96 0.0
Te1 Te-2 0 0 0.3512 0.97 0.0
Sb2 Sb+3 0 0 0.2357 0.92 0.0
Ge1 Ge+4 0 0 0 1.1 0.0
